data_2223317
loop_
_publ_author_name
'Tian, Zhongzhen'
'Li, Dongmei'
'Li, Zhong'

_publ_section_title 1-[(6-Chloro-3-pyridyl)methyl]-5-ethoxy-8-nitro-1,2,3,5,6,7-hexahydroimidazo[1,2-<i>a</i>]pyridine
_journal_coeditor_code BX2230
_journal_issue 10
_journal_name_full 'Acta Crystallographica Section E'
_journal_page_first o2517
_journal_paper_doi 10.1107/S1600536809037660
_journal_volume 65
_journal_year 2009
_chemical_formula_iupac 'C15 H19 Cl N4 O3'
_chemical_formula_moiety 'C15 H19 Cl N4 O3'
_chemical_formula_sum 'C15 H19 Cl N4 O3'
_chemical_formula_weight 338.79
_chemical_name_systematic
;
1-[(6-Chloro-3-pyridyl)methyl]-5-ethoxy-8-nitro-1,2,3,5,6,7-
hexahydroimidazo[1,2-<i>a</i>]pyridine
;
_space_group_IT_number 14
_symmetry_cell_setting monoclinic
_symmetry_space_group_name_Hall '-P 2ybc'
_symmetry_space_group_name_H-M 'P 1 21/c 1'
_atom_sites_solution_hydrogens geom
_atom_sites_solution_primary direct
_atom_sites_solution_secondary difmap
_audit_creation_method SHELXL-97
_cell_angle_alpha 90.00
_cell_angle_beta 112.097(3)
_cell_angle_gamma 90.00
_cell_formula_units_Z 4
_cell_length_a 17.021(3)
_cell_length_b 5.5737(8)
_cell_length_c 18.334(3)
_cell_measurement_reflns_used 1727
_cell_measurement_temperature 290(2)
_cell_measurement_theta_max 47.412
_cell_measurement_theta_min 4.796
_cell_volume 1611.6(5)
_computing_cell_refinement 'SAINT (Bruker, 1997)'
_computing_data_collection 'SMART (Bruker, 1997)'
_computing_data_reduction 'SAINT (Bruker, 1997)'
_computing_molecular_graphics 'ORTEP-3 (Farrugia, 1997)'
_computing_publication_material 'SHELXTL (Sheldrick, 2008)'
_computing_structure_refinement 'SHELXL97 (Sheldrick, 2008)'
_computing_structure_solution 'SHELXS97 (Sheldrick, 2008)'
_diffrn_ambient_temperature 290(2)
_diffrn_measured_fraction_theta_full 0.995
_diffrn_measured_fraction_theta_max 0.995
_diffrn_measurement_device_type 'Bruker SMART CCD area-detector'
_diffrn_measurement_method '\f and \w'
_diffrn_radiation_monochromator graphite
_diffrn_radiation_source 'fine-focus sealed tube'
_diffrn_radiation_type MoK\a
_diffrn_radiation_wavelength 0.71073
_diffrn_reflns_av_R_equivalents 0.0819
_diffrn_reflns_av_sigmaI/netI 0.0898
_diffrn_reflns_limit_h_max 21
_diffrn_reflns_limit_h_min -21
_diffrn_reflns_limit_k_max 7
_diffrn_reflns_limit_k_min -7
_diffrn_reflns_limit_l_max 13
_diffrn_reflns_limit_l_min -23
_diffrn_reflns_number 8970
_diffrn_reflns_theta_full 26.99
_diffrn_reflns_theta_max 26.99
_diffrn_reflns_theta_min 1.29
_exptl_absorpt_coefficient_mu 0.258
_exptl_absorpt_correction_T_max 0.969
_exptl_absorpt_correction_T_min 0.922
_exptl_absorpt_correction_type multi-scan
_exptl_absorpt_process_details '(SADABS; Bruker, 1997)'
_exptl_crystal_colour colourless
_exptl_crystal_density_diffrn 1.396
_exptl_crystal_density_method 'not measured'
_exptl_crystal_description prismatic
_exptl_crystal_F_000 712
_exptl_crystal_size_max 0.497
_exptl_crystal_size_mid 0.238
_exptl_crystal_size_min 0.117
_refine_diff_density_max 0.322
_refine_diff_density_min -0.241
_refine_ls_extinction_coef 0.020(2)
_refine_ls_extinction_expression Fc^*^=kFc[1+0.001xFc^2^\l^3^/sin(2\q)]^-1/4^
_refine_ls_extinction_method 'SHELXL97 (Sheldrick, 2008)'
_refine_ls_goodness_of_fit_ref 0.815
_refine_ls_hydrogen_treatment constr
_refine_ls_matrix_type full
_refine_ls_number_parameters 210
_refine_ls_number_reflns 3486
_refine_ls_number_restraints 0
_refine_ls_restrained_S_all 0.815
_refine_ls_R_factor_all 0.0840
_refine_ls_R_factor_gt 0.0488
_refine_ls_shift/su_max 0.044
_refine_ls_shift/su_mean 0.005
_refine_ls_structure_factor_coef Fsqd
_refine_ls_weighting_details 'calc w=1/[\s^2^(Fo^2^)+(0.069P)^2^] where P=(Fo^2^+2Fc^2^)/3'
_refine_ls_weighting_scheme calc
_refine_ls_wR_factor_gt 0.1089
_refine_ls_wR_factor_ref 0.1349
_reflns_number_gt 1870
_reflns_number_total 3486
_reflns_threshold_expression I>2\s(I)
_cod_data_source_file bx2230.cif
_cod_data_source_block I
_cod_original_cell_volume 1611.6(4)
_cod_original_sg_symbol_H-M 'P 21/c'
_cod_database_code 2223317
_cod_database_fobs_code 2223317

loop_
_symmetry_equiv_pos_as_xyz
'x, y, z'
'-x, y+1/2, -z+1/2'
'-x, -y, -z'
'x, -y-1/2, z-1/2'

loop_
_atom_site_type_symbol
_atom_site_label
_atom_site_fract_x
_atom_site_fract_y
_atom_site_fract_z
_atom_site_U_iso_or_equiv
_atom_site_adp_type
_atom_site_calc_flag
_atom_site_refinement_flags
_atom_site_occupancy
_atom_site_disorder_assembly
_atom_site_disorder_group
Cl Cl 1.20916(4) 0.34129(13) 0.43476(5) 0.0742(3) Uani d . 1 . .
O O1 0.58663(11) 0.9036(4) 0.35790(10) 0.0669(5) Uani d . 1 . .
O O2 0.69588(12) 0.4707(4) 0.16844(11) 0.0739(6) Uani d . 1 . .
O O3 0.81680(12) 0.5033(3) 0.26680(11) 0.0653(5) Uani d . 1 . .
N N1 0.84352(11) 0.9213(3) 0.35853(10) 0.0428(5) Uani d . 1 . .
N N2 0.71934(11) 1.0384(4) 0.35902(11) 0.0484(5) Uani d . 1 . .
N N3 0.74299(13) 0.5777(4) 0.22900(12) 0.0517(5) Uani d . 1 . .
N N4 1.05820(12) 0.4680(4) 0.42526(12) 0.0542(5) Uani d . 1 . .
C C1 0.86309(14) 1.0659(5) 0.43064(14) 0.0528(6) Uani d . 1 . .
H H1A 0.9076 1.1814 0.4361 0.063 Uiso calc R 1 . .
H H1B 0.8806 0.9645 0.4770 0.063 Uiso calc R 1 . .
C C2 0.77991(15) 1.1909(5) 0.41832(15) 0.0594(7) Uani d . 1 . .
H H2A 0.7687 1.1946 0.4664 0.071 Uiso calc R 1 . .
H H2B 0.7793 1.3533 0.3991 0.071 Uiso calc R 1 . .
C C3 0.75815(13) 0.9028(4) 0.32102(13) 0.0406(5) Uani d . 1 . .
C C4 0.71043(14) 0.7723(4) 0.25471(13) 0.0451(6) Uani d . 1 . .
C C5 0.61813(14) 0.8220(5) 0.21354(14) 0.0582(7) Uani d . 1 . .
H H5A 0.5857 0.6921 0.2236 0.070 Uiso calc R 1 . .
H H5B 0.6045 0.8293 0.1572 0.070 Uiso calc R 1 . .
C C6 0.59349(15) 1.0563(5) 0.24097(15) 0.0602(7) Uani d . 1 . .
H H6A 0.5322 1.0689 0.2210 0.072 Uiso calc R 1 . .
H H6B 0.6150 1.1890 0.2197 0.072 Uiso calc R 1 . .
C C7 0.62807(15) 1.0737(5) 0.32935(15) 0.0552(7) Uani d . 1 . .
H H7 0.6161 1.2340 0.3445 0.066 Uiso calc R 1 . .
C C8 0.59553(18) 0.9382(6) 0.43754(16) 0.0753(9) Uani d . 1 . .
H H8A 0.5732 1.0941 0.4433 0.090 Uiso calc R 1 . .
H H8B 0.6551 0.9334 0.4715 0.090 Uiso calc R 1 . .
C C9 0.5492(2) 0.7483(7) 0.46073(19) 0.1023(12) Uani d . 1 . .
H H9A 0.4896 0.7620 0.4299 0.123 Uiso calc R 1 . .
H H9B 0.5587 0.7652 0.5155 0.123 Uiso calc R 1 . .
H H9C 0.5691 0.5940 0.4519 0.123 Uiso calc R 1 . .
C C11 0.89956(13) 0.9436(4) 0.31525(13) 0.0455(6) Uani d . 1 . .
H H11A 0.9131 1.1118 0.3130 0.055 Uiso calc R 1 . .
H H11B 0.8695 0.8891 0.2617 0.055 Uiso calc R 1 . .
C C12 0.98050(13) 0.8050(4) 0.35017(12) 0.0393(5) Uani d . 1 . .
C C13 0.98935(14) 0.6091(4) 0.39838(13) 0.0490(6) Uani d . 1 . .
H H13 0.9443 0.5719 0.4134 0.059 Uiso calc R 1 . .
C C14 1.12093(14) 0.5302(4) 0.40378(13) 0.0454(6) Uani d . 1 . .
C C15 1.12235(14) 0.7269(4) 0.35956(13) 0.0465(6) Uani d . 1 . .
H H15 1.1699 0.7651 0.3486 0.056 Uiso calc R 1 . .
C C16 1.05008(14) 0.8655(4) 0.33212(13) 0.0462(6) Uani d . 1 . .
H H16 1.0480 1.0000 0.3014 0.055 Uiso calc R 1 . .

loop_
_atom_site_aniso_label
_atom_site_aniso_U_11
_atom_site_aniso_U_22
_atom_site_aniso_U_33
_atom_site_aniso_U_12
_atom_site_aniso_U_13
_atom_site_aniso_U_23
Cl 0.0596(4) 0.0681(5) 0.0967(6) 0.0181(3) 0.0313(4) 0.0041(4)
O1 0.0668(11) 0.0879(15) 0.0610(12) -0.0114(10) 0.0413(10) -0.0097(10)
O2 0.0778(12) 0.0823(14) 0.0702(13) -0.0259(11) 0.0374(11) -0.0376(11)
O3 0.0691(12) 0.0575(12) 0.0737(13) 0.0125(9) 0.0320(10) -0.0075(9)
N1 0.0411(11) 0.0494(12) 0.0425(11) -0.0023(8) 0.0210(9) -0.0026(9)
N2 0.0439(11) 0.0575(13) 0.0477(12) 0.0013(9) 0.0216(9) -0.0130(10)
N3 0.0583(13) 0.0558(13) 0.0503(13) -0.0090(11) 0.0311(11) -0.0095(11)
N4 0.0553(12) 0.0513(13) 0.0624(14) 0.0059(10) 0.0293(11) 0.0106(10)
C1 0.0529(14) 0.0594(16) 0.0473(14) -0.0102(12) 0.0201(12) -0.0093(12)
C2 0.0641(16) 0.0623(18) 0.0556(16) -0.0076(13) 0.0269(13) -0.0186(13)
C3 0.0447(13) 0.0413(13) 0.0407(13) 0.0016(10) 0.0216(11) 0.0027(10)
C4 0.0475(13) 0.0493(15) 0.0436(14) -0.0033(11) 0.0231(11) -0.0055(11)
C5 0.0476(14) 0.081(2) 0.0484(15) -0.0038(13) 0.0204(12) -0.0060(13)
C6 0.0466(14) 0.082(2) 0.0545(16) 0.0109(13) 0.0218(12) 0.0084(14)
C7 0.0500(14) 0.0604(17) 0.0626(17) 0.0079(12) 0.0297(13) -0.0033(13)
C8 0.0739(19) 0.104(3) 0.0543(18) 0.0098(17) 0.0314(15) 0.0030(17)
C9 0.111(3) 0.143(3) 0.071(2) -0.020(2) 0.055(2) 0.006(2)
C11 0.0480(13) 0.0474(14) 0.0479(14) -0.0009(11) 0.0257(11) 0.0059(11)
C12 0.0426(12) 0.0410(13) 0.0379(12) -0.0033(10) 0.0193(10) -0.0017(10)
C13 0.0483(14) 0.0533(16) 0.0545(15) -0.0001(11) 0.0299(12) 0.0080(12)
C14 0.0433(13) 0.0477(15) 0.0453(14) 0.0016(11) 0.0167(11) -0.0066(11)
C15 0.0435(13) 0.0538(15) 0.0494(14) -0.0068(11) 0.0257(11) -0.0048(12)
C16 0.0488(14) 0.0493(14) 0.0451(14) -0.0073(11) 0.0230(11) 0.0045(11)

loop_
_atom_type_symbol
_atom_type_description
_atom_type_scat_dispersion_real
_atom_type_scat_dispersion_imag
_atom_type_scat_source
C C 0.0033 0.0016 'International Tables Vol C Tables 4.2.6.8 and 6.1.1.4'
H H 0.0000 0.0000 'International Tables Vol C Tables 4.2.6.8 and 6.1.1.4'
N N 0.0061 0.0033 'International Tables Vol C Tables 4.2.6.8 and 6.1.1.4'
O O 0.0106 0.0060 'International Tables Vol C Tables 4.2.6.8 and 6.1.1.4'
Cl Cl 0.1484 0.1585 'International Tables Vol C Tables 4.2.6.8 and 6.1.1.4'

loop_
_geom_angle_atom_site_label_1
_geom_angle_atom_site_label_2
_geom_angle_atom_site_label_3
_geom_angle_site_symmetry_1
_geom_angle_site_symmetry_3
_geom_angle
_geom_angle_publ_flag
C7 O1 C8 . . 114.8(2) ?
C3 N1 C11 . . 121.70(18) ?
C3 N1 C1 . . 109.47(18) ?
C11 N1 C1 . . 117.89(18) ?
C3 N2 C7 . . 122.79(19) ?
C3 N2 C2 . . 111.33(18) ?
C7 N2 C2 . . 123.86(19) ?
O2 N3 O3 . . 120.5(2) ?
O2 N3 C4 . . 118.2(2) ?
O3 N3 C4 . . 121.2(2) ?
C14 N4 C13 . . 115.5(2) ?
N1 C1 C2 . . 103.53(17) ?
N1 C1 H1A . . 111.1 ?
C2 C1 H1A . . 111.1 ?
N1 C1 H1B . . 111.1 ?
C2 C1 H1B . . 111.1 ?
H1A C1 H1B . . 109.0 ?
N2 C2 C1 . . 101.66(19) ?
N2 C2 H2A . . 111.4 ?
C1 C2 H2A . . 111.4 ?
N2 C2 H2B . . 111.4 ?
C1 C2 H2B . . 111.4 ?
H2A C2 H2B . . 109.3 ?
N2 C3 N1 . . 109.43(19) ?
N2 C3 C4 . . 120.32(19) ?
N1 C3 C4 . . 130.3(2) ?
N3 C4 C3 . . 122.3(2) ?
N3 C4 C5 . . 117.1(2) ?
C3 C4 C5 . . 120.3(2) ?
C4 C5 C6 . . 111.3(2) ?
C4 C5 H5A . . 109.4 ?
C6 C5 H5A . . 109.4 ?
C4 C5 H5B . . 109.4 ?
C6 C5 H5B . . 109.4 ?
H5A C5 H5B . . 108.0 ?
C5 C6 C7 . . 111.6(2) ?
C5 C6 H6A . . 109.3 ?
C7 C6 H6A . . 109.3 ?
C5 C6 H6B . . 109.3 ?
C7 C6 H6B . . 109.3 ?
H6A C6 H6B . . 108.0 ?
O1 C7 N2 . . 112.8(2) ?
O1 C7 C6 . . 108.2(2) ?
N2 C7 C6 . . 108.9(2) ?
O1 C7 H7 . . 108.9 ?
N2 C7 H7 . . 108.9 ?
C6 C7 H7 . . 108.9 ?
O1 C8 C9 . . 109.7(3) ?
O1 C8 H8A . . 109.7 ?
C9 C8 H8A . . 109.7 ?
O1 C8 H8B . . 109.7 ?
C9 C8 H8B . . 109.7 ?
H8A C8 H8B . . 108.2 ?
C8 C9 H9A . . 109.5 ?
C8 C9 H9B . . 109.5 ?
H9A C9 H9B . . 109.5 ?
C8 C9 H9C . . 109.5 ?
H9A C9 H9C . . 109.5 ?
H9B C9 H9C . . 109.5 ?
N1 C11 C12 . . 114.11(18) ?
N1 C11 H11A . . 108.7 ?
C12 C11 H11A . . 108.7 ?
N1 C11 H11B . . 108.7 ?
C12 C11 H11B . . 108.7 ?
H11A C11 H11B . . 107.6 ?
C13 C12 C16 . . 116.7(2) ?
C13 C12 C11 . . 123.00(19) ?
C16 C12 C11 . . 120.3(2) ?
N4 C13 C12 . . 124.8(2) ?
N4 C13 H13 . . 117.6 ?
C12 C13 H13 . . 117.6 ?
N4 C14 C15 . . 125.8(2) ?
N4 C14 Cl . . 116.08(18) ?
C15 C14 Cl . . 118.11(18) ?
C14 C15 C16 . . 117.0(2) ?
C14 C15 H15 . . 121.5 ?
C16 C15 H15 . . 121.5 ?
C15 C16 C12 . . 120.1(2) ?
C15 C16 H16 . . 119.9 ?
C12 C16 H16 . . 119.9 ?

loop_
_geom_bond_atom_site_label_1
_geom_bond_atom_site_label_2
_geom_bond_site_symmetry_2
_geom_bond_distance
_geom_bond_publ_flag
Cl C14 . 1.745(2) ?
O1 C7 . 1.396(3) ?
O1 C8 . 1.423(3) ?
O2 N3 . 1.250(2) ?
O3 N3 . 1.255(2) ?
N1 C3 . 1.358(3) ?
N1 C11 . 1.458(3) ?
N1 C1 . 1.475(3) ?
N2 C3 . 1.356(3) ?
N2 C7 . 1.453(3) ?
N2 C2 . 1.457(3) ?
N3 C4 . 1.379(3) ?
N4 C14 . 1.316(3) ?
N4 C13 . 1.342(3) ?
C1 C2 . 1.517(3) ?
C1 H1A . 0.9700 ?
C1 H1B . 0.9700 ?
C2 H2A . 0.9700 ?
C2 H2B . 0.9700 ?
C3 C4 . 1.387(3) ?
C4 C5 . 1.491(3) ?
C5 C6 . 1.514(4) ?
C5 H5A . 0.9700 ?
C5 H5B . 0.9700 ?
C6 C7 . 1.505(4) ?
C6 H6A . 0.9700 ?
C6 H6B . 0.9700 ?
C7 H7 . 0.9800 ?
C8 C9 . 1.475(4) ?
C8 H8A . 0.9700 ?
C8 H8B . 0.9700 ?
C9 H9A . 0.9600 ?
C9 H9B . 0.9600 ?
C9 H9C . 0.9600 ?
C11 C12 . 1.497(3) ?
C11 H11A . 0.9700 ?
C11 H11B . 0.9700 ?
C12 C13 . 1.377(3) ?
C12 C16 . 1.386(3) ?
C13 H13 . 0.9300 ?
C14 C15 . 1.369(3) ?
C15 C16 . 1.378(3) ?
C15 H15 . 0.9300 ?
C16 H16 . 0.9300 ?

loop_
_geom_hbond_atom_site_label_D
_geom_hbond_atom_site_label_H
_geom_hbond_atom_site_label_A
_geom_hbond_site_symmetry_A
_geom_hbond_distance_DH
_geom_hbond_distance_HA
_geom_hbond_distance_DA
_geom_hbond_angle_DHA
C11 H11B O3 . 0.97 2.35 2.803(3) 108.1
C13 H13 N1 . 0.93 2.54 2.891(3) 103

loop_
_geom_torsion_atom_site_label_1
_geom_torsion_atom_site_label_2
_geom_torsion_atom_site_label_3
_geom_torsion_atom_site_label_4
_geom_torsion_site_symmetry_1
_geom_torsion_site_symmetry_2
_geom_torsion_site_symmetry_3
_geom_torsion_site_symmetry_4
_geom_torsion
_geom_torsion_publ_flag
C3 N1 C1 C2 . . . . -16.3(3) ?
C11 N1 C1 C2 . . . . 128.5(2) ?
C3 N2 C2 C1 . . . . -19.3(3) ?
C7 N2 C2 C1 . . . . 176.5(2) ?
N1 C1 C2 N2 . . . . 20.5(2) ?
C7 N2 C3 N1 . . . . 174.3(2) ?
C2 N2 C3 N1 . . . . 9.9(3) ?
C7 N2 C3 C4 . . . . -6.0(3) ?
C2 N2 C3 C4 . . . . -170.4(2) ?
C11 N1 C3 N2 . . . . -138.6(2) ?
C1 N1 C3 N2 . . . . 4.7(3) ?
C11 N1 C3 C4 . . . . 41.7(4) ?
C1 N1 C3 C4 . . . . -175.0(2) ?
O2 N3 C4 C3 . . . . -179.6(2) ?
O3 N3 C4 C3 . . . . 3.1(3) ?
O2 N3 C4 C5 . . . . 7.1(3) ?
O3 N3 C4 C5 . . . . -170.2(2) ?
N2 C3 C4 N3 . . . . -158.8(2) ?
N1 C3 C4 N3 . . . . 20.8(4) ?
N2 C3 C4 C5 . . . . 14.3(3) ?
N1 C3 C4 C5 . . . . -166.1(2) ?
N3 C4 C5 C6 . . . . -173.1(2) ?
C3 C4 C5 C6 . . . . 13.5(3) ?
C4 C5 C6 C7 . . . . -48.2(3) ?
C8 O1 C7 N2 . . . . 75.1(3) ?
C8 O1 C7 C6 . . . . -164.3(2) ?
C3 N2 C7 O1 . . . . 91.2(3) ?
C2 N2 C7 O1 . . . . -106.4(3) ?
C3 N2 C7 C6 . . . . -28.9(3) ?
C2 N2 C7 C6 . . . . 133.5(2) ?
C5 C6 C7 O1 . . . . -67.8(3) ?
C5 C6 C7 N2 . . . . 55.2(3) ?
C7 O1 C8 C9 . . . . 180.0(2) ?
C3 N1 C11 C12 . . . . -140.6(2) ?
C1 N1 C11 C12 . . . . 79.0(2) ?
N1 C11 C12 C13 . . . . 23.2(3) ?
N1 C11 C12 C16 . . . . -159.4(2) ?
C14 N4 C13 C12 . . . . 1.3(3) ?
C16 C12 C13 N4 . . . . -3.6(3) ?
C11 C12 C13 N4 . . . . 173.9(2) ?
C13 N4 C14 C15 . . . . 2.3(3) ?
C13 N4 C14 Cl . . . . -177.37(17) ?
N4 C14 C15 C16 . . . . -3.2(3) ?
Cl C14 C15 C16 . . . . 176.44(17) ?
C14 C15 C16 C12 . . . . 0.6(3) ?
C13 C12 C16 C15 . . . . 2.4(3) ?
C11 C12 C16 C15 . . . . -175.1(2) ?
